data_4517146
loop_
_publ_author_name
'Ding, Chong-Wei'
'Luo, Wenzhi'
'Zhou, Jie-Yi'
'Ma, Xin-Jie'
'Chen, Guang-Hui'
'Zhou, Xiao-Ping'
'Li, Dan'

_publ_section_title
;
 Hydroxo Iron(III) Sites in a Metal-Organic Framework: Proton-Coupled
 Electron Transfer and Catalytic Oxidation of Alcohol with Molecular
 Oxygen.
;
_journal_name_full 'ACS applied materials &amp; interfaces'
_journal_paper_doi 10.1021/acsami.9b15311
_journal_year 2019
_chemical_formula_sum 'C8 H7 Fe N6 O'
_chemical_formula_weight 259.0299
_space_group_crystal_system cubic
_space_group_IT_number 230
_space_group_name_Hall '-I 4bd 2c 3'
_space_group_name_H-M_alt 'I a -3 d'
_atom_sites_solution_hydrogens geom
_audit_creation_method SHELXL-2013
_cell_angle_alpha 90
_cell_angle_beta 90
_cell_angle_gamma 90
_cell_formula_units_Z 96
_cell_length_a 32.6735(4)
_cell_length_b 32.6735(4)
_cell_length_c 32.6735(4)
_cell_measurement_reflns_used 5287
_cell_measurement_temperature 100(2)
_cell_measurement_theta_max 72.9840
_cell_measurement_theta_min 5.0420
_cell_volume 34880.8(7)
_computing_cell_refinement 'CrysAlisPro 1.171.39.28b (Rigaku OD, 2015)'
_computing_data_collection 'CrysAlisPro 1.171.39.28b (Rigaku OD, 2015)'
_computing_data_reduction 'CrysAlisPro 1.171.39.28b (Rigaku OD, 2015)'
_computing_molecular_graphics olex-2
_computing_structure_refinement 'SHELXL-2013 (Sheldrick, 2013)'
_diffrn_ambient_temperature 100(2)
_diffrn_measured_fraction_theta_full 0.895
_diffrn_measured_fraction_theta_max 0.997
_diffrn_measurement_device_type 'XtaLAB AFC12 (RINC): Kappa single'
_diffrn_measurement_method '\w scans'
_diffrn_radiation_type CuK\a
_diffrn_radiation_wavelength 1.54184
_diffrn_reflns_av_R_equivalents 0.0715
_diffrn_reflns_av_unetI/netI 0.0340
_diffrn_reflns_Laue_measured_fraction_full 0.895
_diffrn_reflns_Laue_measured_fraction_max 0.997
_diffrn_reflns_limit_h_max 13
_diffrn_reflns_limit_h_min -32
_diffrn_reflns_limit_k_max 37
_diffrn_reflns_limit_k_min -36
_diffrn_reflns_limit_l_max 37
_diffrn_reflns_limit_l_min -22
_diffrn_reflns_number 14359
_diffrn_reflns_point_group_measured_fraction_full 0.895
_diffrn_reflns_point_group_measured_fraction_max 0.997
_diffrn_reflns_theta_full 67.684
_diffrn_reflns_theta_max 62.998
_diffrn_reflns_theta_min 3.313
_exptl_absorpt_coefficient_mu 8.275
_exptl_absorpt_correction_T_max 1.00000
_exptl_absorpt_correction_T_min 0.67778
_exptl_absorpt_correction_type multi-scan
_exptl_absorpt_process_details
;
CrysAlisPro 1.171.39.28b (Rigaku Oxford Diffraction, 2015)
Empirical absorption correction using spherical harmonics,
 implemented in SCALE3 ABSPACK scaling algorithm.
;
_exptl_crystal_colour black
_exptl_crystal_density_diffrn 1.184
_exptl_crystal_description block
_exptl_crystal_F_000 12576
_exptl_crystal_size_max 0.24
_exptl_crystal_size_mid 0.23
_exptl_crystal_size_min 0.14
_refine_diff_density_max 0.516
_refine_diff_density_min -0.353
_refine_diff_density_rms 0.085
_refine_ls_extinction_method none
_refine_ls_goodness_of_fit_ref 1.114
_refine_ls_hydrogen_treatment constr
_refine_ls_matrix_type full
_refine_ls_number_parameters 140
_refine_ls_number_reflns 2358
_refine_ls_number_restraints 15
_refine_ls_restrained_S_all 1.111
_refine_ls_R_factor_all 0.1369
_refine_ls_R_factor_gt 0.1067
_refine_ls_shift/su_max 0.000
_refine_ls_shift/su_mean 0.000
_refine_ls_structure_factor_coef Fsqd
_refine_ls_weighting_details
;
 w=1/[\s^2^(Fo^2^)+(0.0860P)^2^+513.9458P]
 where P=(Fo^2^+2Fc^2^)/3
;
_refine_ls_weighting_scheme calc
_refine_ls_wR_factor_gt 0.2483
_refine_ls_wR_factor_ref 0.2711
_reflns_Friedel_coverage 0.000
_reflns_number_gt 1708
_reflns_number_total 2358
_reflns_threshold_expression 'I > 2\s(I)'
_cod_data_source_file am9b15311_si_002.cif
_cod_data_source_block 1
_cod_original_cell_volume 34881.0(14)
_cod_original_formula_sum C8H7FeN6O
_cod_database_code 4517146
_shelx_space_group_comment
;
The symmetry employed for this shelxl refinement is uniquely defined
by the following loop, which should always be used as a source of
symmetry information in preference to the above space-group names.
They are only intended as comments.
;
_platon_squeeze_void_probe_radius 1.20

loop_
_space_group_symop_operation_xyz
'x, y, z'
'-x+1/2, -y, z+1/2'
'-x, y+1/2, -z+1/2'
'x+1/2, -y+1/2, -z'
'z, x, y'
'z+1/2, -x+1/2, -y'
'-z+1/2, -x, y+1/2'
'-z, x+1/2, -y+1/2'
'y, z, x'
'-y, z+1/2, -x+1/2'
'y+1/2, -z+1/2, -x'
'-y+1/2, -z, x+1/2'
'y+3/4, x+1/4, -z+1/4'
'-y+3/4, -x+3/4, -z+3/4'
'y+1/4, -x+1/4, z+3/4'
'-y+1/4, x+3/4, z+1/4'
'x+3/4, z+1/4, -y+1/4'
'-x+1/4, z+3/4, y+1/4'
'-x+3/4, -z+3/4, -y+3/4'
'x+1/4, -z+1/4, y+3/4'
'z+3/4, y+1/4, -x+1/4'
'z+1/4, -y+1/4, x+3/4'
'-z+1/4, y+3/4, x+1/4'
'-z+3/4, -y+3/4, -x+3/4'
'x+1/2, y+1/2, z+1/2'
'-x+1, -y+1/2, z+1'
'-x+1/2, y+1, -z+1'
'x+1, -y+1, -z+1/2'
'z+1/2, x+1/2, y+1/2'
'z+1, -x+1, -y+1/2'
'-z+1, -x+1/2, y+1'
'-z+1/2, x+1, -y+1'
'y+1/2, z+1/2, x+1/2'
'-y+1/2, z+1, -x+1'
'y+1, -z+1, -x+1/2'
'-y+1, -z+1/2, x+1'
'y+5/4, x+3/4, -z+3/4'
'-y+5/4, -x+5/4, -z+5/4'
'y+3/4, -x+3/4, z+5/4'
'-y+3/4, x+5/4, z+3/4'
'x+5/4, z+3/4, -y+3/4'
'-x+3/4, z+5/4, y+3/4'
'-x+5/4, -z+5/4, -y+5/4'
'x+3/4, -z+3/4, y+5/4'
'z+5/4, y+3/4, -x+3/4'
'z+3/4, -y+3/4, x+5/4'
'-z+3/4, y+5/4, x+3/4'
'-z+5/4, -y+5/4, -x+5/4'
'-x, -y, -z'
'x-1/2, y, -z-1/2'
'x, -y-1/2, z-1/2'
'-x-1/2, y-1/2, z'
'-z, -x, -y'
'-z-1/2, x-1/2, y'
'z-1/2, x, -y-1/2'
'z, -x-1/2, y-1/2'
'-y, -z, -x'
'y, -z-1/2, x-1/2'
'-y-1/2, z-1/2, x'
'y-1/2, z, -x-1/2'
'-y-3/4, -x-1/4, z-1/4'
'y-3/4, x-3/4, z-3/4'
'-y-1/4, x-1/4, -z-3/4'
'y-1/4, -x-3/4, -z-1/4'
'-x-3/4, -z-1/4, y-1/4'
'x-1/4, -z-3/4, -y-1/4'
'x-3/4, z-3/4, y-3/4'
'-x-1/4, z-1/4, -y-3/4'
'-z-3/4, -y-1/4, x-1/4'
'-z-1/4, y-1/4, -x-3/4'
'z-1/4, -y-3/4, -x-1/4'
'z-3/4, y-3/4, x-3/4'
'-x+1/2, -y+1/2, -z+1/2'
'x, y+1/2, -z'
'x+1/2, -y, z'
'-x, y, z+1/2'
'-z+1/2, -x+1/2, -y+1/2'
'-z, x, y+1/2'
'z, x+1/2, -y'
'z+1/2, -x, y'
'-y+1/2, -z+1/2, -x+1/2'
'y+1/2, -z, x'
'-y, z, x+1/2'
'y, z+1/2, -x'
'-y-1/4, -x+1/4, z+1/4'
'y-1/4, x-1/4, z-1/4'
'-y+1/4, x+1/4, -z-1/4'
'y+1/4, -x-1/4, -z+1/4'
'-x-1/4, -z+1/4, y+1/4'
'x+1/4, -z-1/4, -y+1/4'
'x-1/4, z-1/4, y-1/4'
'-x+1/4, z+1/4, -y-1/4'
'-z-1/4, -y+1/4, x+1/4'
'-z+1/4, y+1/4, -x-1/4'
'z+1/4, -y-1/4, -x+1/4'
'z-1/4, y-1/4, x-1/4'

loop_
_atom_site_label
_atom_site_type_symbol
_atom_site_fract_x
_atom_site_fract_y
_atom_site_fract_z
_atom_site_U_iso_or_equiv
_atom_site_adp_type
_atom_site_occupancy
_atom_site_site_symmetry_order
_atom_site_calc_flag
_atom_site_refinement_flags_posn
_atom_site_refinement_flags_adp
_atom_site_refinement_flags_occupancy
_atom_site_disorder_assembly
_atom_site_disorder_group
C1 C 0.3683(3) 0.3349(3) 0.7232(3) 0.056(2) Uani 1 1 d . . . . .
H1 H 0.3796 0.3531 0.7044 0.067 Uiso 1 1 calc R U . . .
C2 C 0.3348(3) 0.3121(3) 0.7737(3) 0.063(3) Uani 1 1 d . . . . .
H2 H 0.3183 0.3101 0.7969 0.076 Uiso 1 1 calc R U . . .
C3 C 0.3561(3) 0.2801(3) 0.7561(3) 0.061(2) Uani 1 1 d D . . . .
C4 C 0.3556(11) 0.2387(5) 0.7708(8) 0.0764(19) Uani 0.516(11) 1 d D U P A 1
H4 H 0.3433 0.2365 0.7964 0.092 Uiso 0.516(11) 1 calc R U P A 1
C5 C 0.4015(8) 0.1724(6) 0.7060(6) 0.0764(19) Uani 0.516(11) 1 d D U P A 1
H5 H 0.3986 0.1487 0.7215 0.092 Uiso 0.516(11) 1 calc R U P A 1
C6 C 0.4195(3) 0.1715(3) 0.6669(3) 0.070(3) Uani 1 1 d D . . . .
C7 C 0.4373(3) 0.1453(3) 0.6403(3) 0.068(3) Uani 1 1 d . . . . .
H7 H 0.4394 0.1171 0.6433 0.082 Uiso 1 1 calc R U . . .
C8 C 0.4417(3) 0.2073(3) 0.6169(3) 0.061(2) Uani 1 1 d . . . . .
H8 H 0.4476 0.2291 0.5997 0.074 Uiso 1 1 calc R U . . .
C4A C 0.3611(11) 0.2372(5) 0.7602(8) 0.0764(19) Uani 0.484(11) 1 d D U P A 2
H4A H 0.3512 0.2231 0.7829 0.092 Uiso 0.484(11) 1 calc R U P A 2
C5A C 0.4021(9) 0.1575(7) 0.7050(6) 0.0764(19) Uani 0.484(11) 1 d D U P A 2
H5A H 0.4054 0.1295 0.7090 0.092 Uiso 0.484(11) 1 calc R U P A 2
Fe1 Fe 0.40334(5) 0.25743(4) 0.68545(4) 0.0605(5) Uani 1 1 d . . . . .
N1 N 0.3776(2) 0.2954(2) 0.7230(2) 0.061(2) Uani 1 1 d . . . . .
N2 N 0.3418(2) 0.3472(2) 0.7518(2) 0.0555(18) Uani 1 1 d . . . . .
N3 N 0.3683(5) 0.2032(5) 0.7572(5) 0.0764(19) Uani 0.516(11) 1 d D U P A 1
N4 N 0.3889(7) 0.2081(5) 0.7197(6) 0.0764(19) Uani 0.516(11) 1 d D U P A 1
N5 N 0.4231(2) 0.2109(2) 0.6519(3) 0.066(2) Uani 1 1 d . . . . .
N6 N 0.4515(2) 0.1676(2) 0.6087(2) 0.063(2) Uani 1 1 d . . . . .
N3A N 0.3804(8) 0.2184(5) 0.7304(7) 0.0764(19) Uani 0.484(11) 1 d D U P A 2
N4A N 0.3825(6) 0.1756(5) 0.7353(5) 0.0764(19) Uani 0.484(11) 1 d D U P A 2
O1 O 0.4545(2) 0.2638(2) 0.7122(2) 0.087(2) Uani 1 1 d . . . . .
H1A H 0.4717 0.2496 0.7008 0.131 Uiso 1 1 calc R U . . .

loop_
_atom_site_aniso_label
_atom_site_aniso_U_11
_atom_site_aniso_U_22
_atom_site_aniso_U_33
_atom_site_aniso_U_23
_atom_site_aniso_U_13
_atom_site_aniso_U_12
C1 0.065(6) 0.048(5) 0.055(5) -0.008(4) 0.009(5) -0.016(4)
C2 0.065(6) 0.081(7) 0.044(5) 0.002(5) 0.015(4) 0.000(5)
C3 0.063(6) 0.061(6) 0.059(6) 0.000(5) 0.000(5) -0.004(5)
C4 0.090(6) 0.060(4) 0.080(6) 0.013(4) 0.015(4) 0.002(4)
C5 0.090(6) 0.060(4) 0.080(6) 0.013(4) 0.015(4) 0.002(4)
C6 0.088(7) 0.048(5) 0.075(7) 0.010(5) 0.006(6) 0.015(5)
C7 0.085(7) 0.045(5) 0.075(7) 0.010(5) 0.013(6) 0.005(5)
C8 0.055(5) 0.062(6) 0.068(6) 0.010(5) -0.007(5) -0.003(5)
C4A 0.090(6) 0.060(4) 0.080(6) 0.013(4) 0.015(4) 0.002(4)
C5A 0.090(6) 0.060(4) 0.080(6) 0.013(4) 0.015(4) 0.002(4)
Fe1 0.0703(10) 0.0508(9) 0.0606(9) -0.0008(7) 0.0040(7) 0.0033(7)
N1 0.066(5) 0.060(5) 0.058(5) 0.000(4) 0.011(4) -0.014(4)
N2 0.059(5) 0.059(4) 0.049(4) -0.008(4) 0.009(4) -0.019(4)
N3 0.090(6) 0.060(4) 0.080(6) 0.013(4) 0.015(4) 0.002(4)
N4 0.090(6) 0.060(4) 0.080(6) 0.013(4) 0.015(4) 0.002(4)
N5 0.067(5) 0.067(5) 0.066(5) 0.006(4) -0.001(4) 0.002(4)
N6 0.063(5) 0.048(4) 0.077(5) -0.005(4) -0.012(4) 0.002(4)
N3A 0.090(6) 0.060(4) 0.080(6) 0.013(4) 0.015(4) 0.002(4)
N4A 0.090(6) 0.060(4) 0.080(6) 0.013(4) 0.015(4) 0.002(4)
O1 0.089(5) 0.076(5) 0.096(5) 0.005(4) 0.002(4) 0.021(4)

loop_
_atom_type_symbol
_atom_type_description
_atom_type_scat_dispersion_real
_atom_type_scat_dispersion_imag
_atom_type_scat_source
C C 0.0181 0.0091 'International Tables Vol C Tables 4.2.6.8 and 6.1.1.4'
H H 0.0000 0.0000 'International Tables Vol C Tables 4.2.6.8 and 6.1.1.4'
N N 0.0311 0.0180 'International Tables Vol C Tables 4.2.6.8 and 6.1.1.4'
Fe Fe -1.1336 3.1974 'International Tables Vol C Tables 4.2.6.8 and 6.1.1.4'
O O 0.0492 0.0322 'International Tables Vol C Tables 4.2.6.8 and 6.1.1.4'

loop_
_geom_angle_atom_site_label_1
_geom_angle_atom_site_label_2
_geom_angle_atom_site_label_3
_geom_angle
_geom_angle_site_symmetry_1
_geom_angle_site_symmetry_3
N1 C1 N2 116.3(8) . .
N1 C1 H1 121.8 . .
N2 C1 H1 121.8 . .
N2 C2 C3 109.2(8) . .
N2 C2 H2 125.4 . .
C3 C2 H2 125.4 . .
C2 C3 N1 108.0(8) . .
C2 C3 C4A 139.9(12) . .
N1 C3 C4A 112.0(11) . .
C2 C3 C4 124.5(12) . .
N1 C3 C4 127.5(12) . .
N3 C4 C3 135.8(19) . .
N3 C4 H4 112.1 . .
C3 C4 H4 112.1 . .
N4 C5 C6 117.2(16) . .
N4 C5 H5 121.4 . .
C6 C5 H5 121.4 . .
C7 C6 N5 108.9(9) . .
C7 C6 C5 140.9(12) . .
N5 C6 C5 109.9(11) . .
C7 C6 C5A 121.5(12) . .
N5 C6 C5A 129.5(12) . .
N6 C7 C6 107.4(8) . .
N6 C7 H7 126.3 . .
C6 C7 H7 126.3 . .
N5 C8 N6 111.8(9) . .
N5 C8 H8 124.1 . .
N6 C8 H8 124.1 . .
N3A C4A C3 116.4(16) . .
N3A C4A H4A 121.8 . .
C3 C4A H4A 121.8 . .
N4A C5A C6 134.0(19) . .
N4A C5A H5A 113.0 . .
C6 C5A H5A 113.0 . .
O1 Fe1 N1 91.2(3) . .
O1 Fe1 N5 93.0(3) . .
N1 Fe1 N5 169.4(3) . .
O1 Fe1 N4 92.1(8) . .
N1 Fe1 N4 93.4(5) . .
N5 Fe1 N4 76.7(5) . .
O1 Fe1 N6 93.0(3) . 88_566
N1 Fe1 N6 97.3(3) . 88_566
N5 Fe1 N6 92.3(3) . 88_566
N4 Fe1 N6 168.1(6) . 88_566
O1 Fe1 N2 177.9(3) . 84_546
N1 Fe1 N2 86.8(3) . 84_546
N5 Fe1 N2 89.0(3) . 84_546
N4 Fe1 N2 87.7(8) . 84_546
N6 Fe1 N2 87.6(3) 88_566 84_546
O1 Fe1 N3A 93.4(8) . .
N1 Fe1 N3A 77.8(5) . .
N5 Fe1 N3A 92.2(5) . .
N6 Fe1 N3A 172.0(7) 88_566 .
N2 Fe1 N3A 85.9(8) 84_546 .
C1 N1 C3 103.4(7) . .
C1 N1 Fe1 136.5(6) . .
C3 N1 Fe1 118.9(6) . .
C1 N2 C2 102.9(8) . .
C1 N2 Fe1 127.9(6) . 78_655
C2 N2 Fe1 129.0(6) . 78_655
C4 N3 N4 110.4(16) . .
C5 N4 N3 110.3(15) . .
C5 N4 Fe1 116.5(12) . .
N3 N4 Fe1 133.2(13) . .
C8 N5 C6 105.6(8) . .
C8 N5 Fe1 135.0(7) . .
C6 N5 Fe1 119.3(7) . .
C7 N6 C8 106.3(8) . .
C7 N6 Fe1 130.6(6) . 63_657
C8 N6 Fe1 121.1(7) . 63_657
C4A N3A N4A 113.8(16) . .
C4A N3A Fe1 114.3(13) . .
N4A N3A Fe1 131.9(13) . .
C5A N4A N3A 112.7(16) . .
Fe1 O1 H1A 109.5 . .

loop_
_geom_bond_atom_site_label_1
_geom_bond_atom_site_label_2
_geom_bond_distance
_geom_bond_site_symmetry_2
C1 N1 1.326(11) .
C1 N2 1.335(11) .
C1 H1 0.9300 .
C2 N2 1.373(12) .
C2 C3 1.382(13) .
C2 H2 0.9300 .
C3 N1 1.383(11) .
C3 C4A 1.419(17) .
C3 C4 1.437(17) .
C4 N3 1.309(18) .
C4 H4 0.9300 .
C5 N4 1.32(2) .
C5 C6 1.405(17) .
C5 H5 0.9300 .
C6 C7 1.352(13) .
C6 N5 1.381(12) .
C6 C5A 1.442(18) .
C7 N6 1.348(12) .
C7 H7 0.9300 .
C8 N5 1.300(12) .
C8 N6 1.362(11) .
C8 H8 0.9300 .
C4A N3A 1.31(2) .
C4A H4A 0.9300 .
C5A N4A 1.32(2) .
C5A H5A 0.9300 .
Fe1 O1 1.898(8) .
Fe1 N1 1.938(8) .
Fe1 N5 1.983(8) .
Fe1 N4 2.020(16) .
Fe1 N6 2.023(8) 88_566
Fe1 N2 2.048(8) 84_546
Fe1 N3A 2.084(18) .
N2 Fe1 2.048(8) 78_655
N3 N4 1.405(17) .
N6 Fe1 2.023(8) 63_657
N3A N4A 1.411(17) .
O1 H1A 0.8200 .

loop_
_geom_torsion_atom_site_label_1
_geom_torsion_atom_site_label_2
_geom_torsion_atom_site_label_3
_geom_torsion_atom_site_label_4
_geom_torsion
_geom_torsion_site_symmetry_4
N2 C2 C3 N1 1.3(11) .
N2 C2 C3 C4A -175(3) .
N2 C2 C3 C4 -179(2) .
C2 C3 C4 N3 169(3) .
N1 C3 C4 N3 -12(5) .
C4A C3 C4 N3 0(8) .
N4 C5 C6 C7 177.9(19) .
N4 C5 C6 N5 5(3) .
N4 C5 C6 C5A -171(9) .
N5 C6 C7 N6 -0.8(12) .
C5 C6 C7 N6 -174(2) .
C5A C6 C7 N6 -178.3(17) .
C2 C3 C4A N3A 168(2) .
N1 C3 C4A N3A -8(4) .
C4 C3 C4A N3A -178(14) .
C7 C6 C5A N4A -178(3) .
N5 C6 C5A N4A 5(5) .
C5 C6 C5A N4A 10(4) .
N2 C1 N1 C3 -2.5(11) .
N2 C1 N1 Fe1 164.8(7) .
C2 C3 N1 C1 0.6(10) .
C4A C3 N1 C1 178.0(19) .
C4 C3 N1 C1 -179(2) .
C2 C3 N1 Fe1 -169.5(6) .
C4A C3 N1 Fe1 8(2) .
C4 C3 N1 Fe1 11(2) .
N1 C1 N2 C2 3.3(11) .
N1 C1 N2 Fe1 -171.6(6) 78_655
C3 C2 N2 C1 -2.6(10) .
C3 C2 N2 Fe1 172.2(6) 78_655
C3 C4 N3 N4 4(5) .
C6 C5 N4 N3 174(2) .
C6 C5 N4 Fe1 -7(4) .
C4 N3 N4 C5 -180(3) .
C4 N3 N4 Fe1 2(3) .
N6 C8 N5 C6 -1.6(11) .
N6 C8 N5 Fe1 175.2(6) .
C7 C6 N5 C8 1.4(12) .
C5 C6 N5 C8 176.9(15) .
C5A C6 N5 C8 178.6(19) .
C7 C6 N5 Fe1 -175.9(7) .
C5 C6 N5 Fe1 -0.5(17) .
C5A C6 N5 Fe1 1(2) .
C6 C7 N6 C8 -0.1(11) .
C6 C7 N6 Fe1 163.5(7) 63_657
N5 C8 N6 C7 1.1(11) .
N5 C8 N6 Fe1 -164.4(6) 63_657
C3 C4A N3A N4A -177(2) .
C3 C4A N3A Fe1 4(5) .
C6 C5A N4A N3A -5(4) .
C4A N3A N4A C5A -180(3) .
Fe1 N3A N4A C5A -2(3) .

loop_
_platon_squeeze_void_nr
_platon_squeeze_void_average_x
_platon_squeeze_void_average_y
_platon_squeeze_void_average_z
_platon_squeeze_void_volume
_platon_squeeze_void_count_electrons
_platon_squeeze_void_content
1 0.000 0.000 0.000 26 -3 ' '
2 0.500 0.000 0.000 26 -3 ' '
3 0.213 0.065 0.061 7046 1779 ' '
4 0.715 -0.073 0.052 7046 1779 ' '
5 0.000 0.000 0.500 26 -3 ' '
6 0.500 0.000 0.500 26 -3 ' '
7 0.250 0.250 0.250 26 -3 ' '
8 0.750 0.250 0.250 26 -3 ' '
9 0.750 0.250 0.750 26 -3 ' '
10 0.250 0.250 0.750 26 -3 ' '
11 0.000 0.500 0.000 26 -3 ' '
12 0.500 0.500 0.000 26 -3 ' '
13 0.000 0.500 0.500 26 -3 ' '
14 0.500 0.500 0.500 26 -3 ' '
15 0.250 0.750 0.250 26 -3 ' '
16 0.750 0.750 0.250 26 -3 ' '
17 0.750 0.750 0.750 26 -3 ' '
18 0.250 0.750 0.750 26 -3 ' '
